data_7000515
loop_
_publ_author_name
'Huang, Yu-Jian'
'Song, Ying-Lin'
'Chen, Yang'
'Li, Hong-Xi'
'Zhang, Yong'
'Lang, Jian-Ping'

_publ_section_title
;
 Formation of dimeric and polymeric W/Cu/S clusters via degradation or
 expansion of the cluster core in [Et4N]4[WS4Cu4I6]
;
_journal_issue 8
_journal_name_full 'Dalton Transactions'
_journal_page_first 1411
_journal_paper_doi 10.1039/b816312j
_journal_year 2009
_chemical_formula_moiety '2(C21 H24 Cu2 N6 S4 W), H2 O'
_chemical_formula_sum 'C42 H50 Cu4 N12 O S8 W2'
_chemical_formula_weight 1617.28
_chemical_name_systematic
;
?
;
_space_group_IT_number 152
_symmetry_cell_setting hexagonal
_symmetry_space_group_name_Hall 'P 31 2"'
_symmetry_space_group_name_H-M 'P 31 2 1'
_atom_sites_solution_hydrogens geom
_atom_sites_solution_primary direct
_atom_sites_solution_secondary difmap
_audit_creation_method SHELXL-97
_cell_angle_alpha 90.00
_cell_angle_beta 90.00
_cell_angle_gamma 120.00
_cell_formula_units_Z 3
_cell_length_a 11.9875(17)
_cell_length_b 11.9875(17)
_cell_length_c 32.248(6)
_cell_measurement_reflns_used 11222
_cell_measurement_temperature 293(2)
_cell_measurement_theta_max 25.35
_cell_measurement_theta_min 3.15
_cell_volume 4013.2(11)
_computing_cell_refinement CrystalClear
_computing_data_collection CrystalClear
_computing_data_reduction CrystalStructure
_computing_molecular_graphics 'Shelxl-97 (Sheldrick, 1997)'
_computing_publication_material 'Shelxl-97 (Sheldrick, 1997)'
_computing_structure_refinement 'SHELXL-97 (Sheldrick, 1997)'
_computing_structure_solution 'SHELXS-97 (Sheldrick, 1990)'
_diffrn_ambient_temperature 293(2)
_diffrn_measured_fraction_theta_full 0.991
_diffrn_measured_fraction_theta_max 0.991
_diffrn_measurement_device_type 'Rigaku Mercury'
_diffrn_measurement_method \w
_diffrn_radiation_monochromator graphite
_diffrn_radiation_source 'fine-focus sealed tube'
_diffrn_radiation_type MoK\a
_diffrn_radiation_wavelength 0.71073
_diffrn_reflns_av_R_equivalents 0.0863
_diffrn_reflns_av_sigmaI/netI 0.0697
_diffrn_reflns_limit_h_max 14
_diffrn_reflns_limit_h_min -14
_diffrn_reflns_limit_k_max 14
_diffrn_reflns_limit_k_min -14
_diffrn_reflns_limit_l_max 36
_diffrn_reflns_limit_l_min -38
_diffrn_reflns_number 29323
_diffrn_reflns_theta_full 25.35
_diffrn_reflns_theta_max 25.35
_diffrn_reflns_theta_min 3.20
_diffrn_standards_decay_% 0
_diffrn_standards_interval_count 0
_diffrn_standards_interval_time 0
_diffrn_standards_number 0
_exptl_absorpt_coefficient_mu 6.201
_exptl_absorpt_correction_T_max 0.176
_exptl_absorpt_correction_T_min 0.175
_exptl_absorpt_correction_type multi-scan
_exptl_absorpt_process_details 'Jacobson R. (1998) Private communication'
_exptl_crystal_colour red
_exptl_crystal_density_diffrn 2.008
_exptl_crystal_density_method 'not measured'
_exptl_crystal_description block
_exptl_crystal_F_000 2358
_exptl_crystal_size_max 0.30
_exptl_crystal_size_mid 0.30
_exptl_crystal_size_min 0.28
_refine_diff_density_max 0.779
_refine_diff_density_min -1.326
_refine_diff_density_rms 0.153
_refine_ls_abs_structure_details '2034 Friedel Pairs'
_refine_ls_abs_structure_Flack 0.013(13)
_refine_ls_extinction_method none
_refine_ls_goodness_of_fit_ref 1.133
_refine_ls_hydrogen_treatment constr
_refine_ls_matrix_type full
_refine_ls_number_parameters 310
_refine_ls_number_reflns 4857
_refine_ls_number_restraints 0
_refine_ls_restrained_S_all 1.133
_refine_ls_R_factor_all 0.0625
_refine_ls_R_factor_gt 0.0526
_refine_ls_shift/su_max 0.002
_refine_ls_shift/su_mean 0.000
_refine_ls_structure_factor_coef Fsqd
_refine_ls_weighting_details 'calc w=1/[\s^2^(Fo^2^)+(0.0372P)^2^+9.8798P] where P=(Fo^2^+2Fc^2^)/3'
_refine_ls_weighting_scheme calc
_refine_ls_wR_factor_gt 0.1061
_refine_ls_wR_factor_ref 0.1108
_reflns_number_gt 4315
_reflns_number_total 4857
_reflns_threshold_expression >2sigma(I)
_cod_data_source_file b816312j.txt
_cod_data_source_block 3
_cod_original_sg_symbol_Hall 'P 31 2'
_cod_database_code 7000515

loop_
_symmetry_equiv_pos_as_xyz
'x, y, z'
'-y, x-y, z+1/3'
'-x+y, -x, z+2/3'
'y, x, -z'
'x-y, -y, -z+2/3'
'-x, -x+y, -z+1/3'

loop_
_atom_site_label
_atom_site_type_symbol
_atom_site_fract_x
_atom_site_fract_y
_atom_site_fract_z
_atom_site_U_iso_or_equiv
_atom_site_adp_type
_atom_site_occupancy
_atom_site_symmetry_multiplicity
_atom_site_calc_flag
_atom_site_refinement_flags
_atom_site_disorder_assembly
_atom_site_disorder_group
W1 W 0.29454(4) 1.11494(5) 1.218339(14) 0.03497(14) Uani 1 1 d . . .
Cu1 Cu 0.45566(14) 1.25222(15) 1.15761(5) 0.0434(4) Uani 1 1 d . . .
Cu2 Cu 0.10567(16) 0.96560(18) 1.26702(6) 0.0615(5) Uani 1 1 d . . .
S1 S 0.3332(3) 1.0336(3) 1.16211(10) 0.0485(8) Uani 1 1 d . . .
S2 S 0.4362(3) 1.3226(3) 1.22195(10) 0.0472(8) Uani 1 1 d . . .
S3 S 0.0969(3) 1.0840(5) 1.21560(12) 0.0687(11) Uani 1 1 d . . .
S4 S 0.3085(3) 1.0128(3) 1.27424(9) 0.0446(7) Uani 1 1 d . . .
O1 O 1.0000 1.7847(19) 1.1667 0.124 Uiso 1 2 d S . .
H1O1 H 1.0553 1.7782 1.1802 0.186 Uiso 0.50 1 d PR . .
H2O1 H 1.0162 1.8604 1.1686 0.186 Uiso 0.50 1 d PR . .
N1 N 0.8164(9) 1.4506(9) 1.1067(3) 0.041(2) Uani 1 1 d . . .
N2 N 0.6292(10) 1.3188(9) 1.1327(3) 0.039(2) Uani 1 1 d . . .
N3 N 1.3054(9) 1.4373(9) 1.0808(3) 0.045(2) Uani 1 1 d . . .
N4 N 1.3582(9) 1.3182(10) 1.1187(3) 0.045(3) Uani 1 1 d . . .
N5 N 0.9093(11) 1.2389(9) 0.9670(3) 0.046(2) Uani 1 1 d . . .
N6 N 0.8749(12) 1.0451(11) 0.9594(3) 0.059(3) Uani 1 1 d . . .
C1 C 1.0064(10) 1.5490(10) 1.0598(3) 0.032(2) Uani 1 1 d . . .
C2 C 1.1306(11) 1.5691(10) 1.0714(3) 0.035(3) Uani 1 1 d . . .
C3 C 1.1986(10) 1.5376(10) 1.0430(4) 0.037(3) Uani 1 1 d . . .
C4 C 1.1428(12) 1.4800(11) 1.0049(4) 0.041(3) Uani 1 1 d . . .
C5 C 1.0214(10) 1.4566(9) 0.9954(3) 0.032(2) Uani 1 1 d . . .
C6 C 0.9570(9) 1.4974(9) 1.0214(3) 0.030(3) Uani 1 1 d . . .
C7 C 0.9283(13) 1.5742(12) 1.0905(4) 0.050(3) Uani 1 1 d . . .
H7A H 0.8960 1.6254 1.0775 0.061 Uiso 1 1 calc R . .
H7B H 0.9828 1.6234 1.1135 0.061 Uiso 1 1 calc R . .
C8 C 1.1831(15) 1.6253(16) 1.1139(4) 0.073(5) Uani 1 1 d . . .
H8A H 1.2541 1.6126 1.1204 0.110 Uiso 1 1 calc R . .
H8B H 1.1166 1.5831 1.1343 0.110 Uiso 1 1 calc R . .
H8C H 1.2120 1.7158 1.1137 0.110 Uiso 1 1 calc R . .
C9 C 1.3239(12) 1.5519(12) 1.0576(4) 0.050(3) Uani 1 1 d . . .
H9A H 1.3788 1.5655 1.0338 0.060 Uiso 1 1 calc R . .
H9B H 1.3670 1.6272 1.0753 0.060 Uiso 1 1 calc R . .
C10 C 1.2150(16) 1.4367(16) 0.9765(5) 0.080(5) Uani 1 1 d . . .
H10A H 1.1548 1.3578 0.9630 0.119 Uiso 1 1 calc R . .
H10B H 1.2746 1.4232 0.9925 0.119 Uiso 1 1 calc R . .
H10C H 1.2612 1.5019 0.9560 0.119 Uiso 1 1 calc R . .
C11 C 0.9556(16) 1.3760(12) 0.9572(4) 0.066(5) Uani 1 1 d . . .
H11A H 0.8836 1.3870 0.9493 0.079 Uiso 1 1 calc R . .
H11B H 1.0159 1.4035 0.9342 0.079 Uiso 1 1 calc R . .
C12 C 0.8241(13) 1.4745(14) 1.0097(4) 0.059(4) Uani 1 1 d . . .
H12A H 0.7939 1.5092 1.0309 0.088 Uiso 1 1 calc R . .
H12B H 0.7655 1.3837 1.0071 0.088 Uiso 1 1 calc R . .
H12C H 0.8292 1.5162 0.9838 0.088 Uiso 1 1 calc R . .
C13 C 0.7072(11) 1.4394(12) 1.1201(4) 0.041(3) Uani 1 1 d . . .
H13A H 0.6877 1.5054 1.1207 0.050 Uiso 1 1 calc R . .
C14 C 0.6968(14) 1.2539(14) 1.1269(4) 0.052(3) Uani 1 1 d . . .
H14A H 0.6663 1.1677 1.1331 0.062 Uiso 1 1 calc R . .
C15 C 0.8134(12) 1.3357(12) 1.1109(4) 0.052(3) Uani 1 1 d . . .
H15A H 0.8782 1.3178 1.1041 0.062 Uiso 1 1 calc R . .
C16 C 1.3981(12) 1.4277(12) 1.1009(4) 0.050(3) Uani 1 1 d . . .
H16A H 1.4833 1.4941 1.1019 0.060 Uiso 1 1 calc R . .
C17 C 1.2290(12) 1.2500(13) 1.1084(5) 0.063(4) Uani 1 1 d . . .
H17A H 1.1716 1.1666 1.1171 0.075 Uiso 1 1 calc R . .
C18 C 1.1987(12) 1.3194(14) 1.0846(5) 0.073(5) Uani 1 1 d . . .
H18A H 1.1189 1.2927 1.0725 0.088 Uiso 1 1 calc R . .
C19 C 0.9221(15) 1.1572(14) 0.9427(4) 0.060(4) Uani 1 1 d . . .
H19A H 0.9606 1.1782 0.9167 0.073 Uiso 1 1 calc R . .
C20 C 0.8274(15) 1.0556(12) 0.9972(4) 0.059(4) Uani 1 1 d . . .
H20A H 0.7875 0.9899 1.0166 0.070 Uiso 1 1 calc R . .
C21 C 0.8478(13) 1.1759(12) 1.0017(4) 0.053(4) Uani 1 1 d . . .
H21A H 0.8243 1.2087 1.0240 0.064 Uiso 1 1 calc R . .

loop_
_atom_site_aniso_label
_atom_site_aniso_U_11
_atom_site_aniso_U_22
_atom_site_aniso_U_33
_atom_site_aniso_U_23
_atom_site_aniso_U_13
_atom_site_aniso_U_12
W1 0.0270(3) 0.0361(3) 0.0387(2) 0.0006(2) 0.0002(2) 0.0134(2)
Cu1 0.0339(8) 0.0445(9) 0.0477(9) 0.0091(7) 0.0038(6) 0.0166(7)
Cu2 0.0370(9) 0.0572(11) 0.0707(11) 0.0029(9) 0.0158(8) 0.0089(8)
S1 0.060(2) 0.0386(18) 0.0415(18) -0.0015(13) 0.0046(15) 0.0206(17)
S2 0.050(2) 0.0339(17) 0.0522(19) -0.0037(14) -0.0024(15) 0.0173(15)
S3 0.0320(18) 0.097(3) 0.076(3) 0.004(2) -0.0037(17) 0.032(2)
S4 0.0409(18) 0.0494(18) 0.0403(18) 0.0102(13) 0.0076(14) 0.0201(16)
N1 0.030(6) 0.030(5) 0.047(6) -0.002(4) 0.007(4) 0.004(4)
N2 0.039(6) 0.046(6) 0.039(5) 0.003(4) 0.003(5) 0.026(5)
N3 0.027(5) 0.031(5) 0.079(7) 0.010(5) -0.007(5) 0.017(5)
N4 0.039(6) 0.046(7) 0.053(6) 0.018(5) 0.003(5) 0.023(5)
N5 0.076(7) 0.028(5) 0.037(5) -0.010(4) -0.008(5) 0.028(5)
N6 0.075(9) 0.046(7) 0.050(7) -0.012(6) -0.007(6) 0.025(7)
C1 0.028(6) 0.031(6) 0.039(6) -0.002(5) -0.002(5) 0.017(5)
C2 0.027(6) 0.026(6) 0.038(7) 0.007(5) -0.002(5) 0.004(5)
C3 0.025(6) 0.032(6) 0.047(7) 0.019(5) 0.009(5) 0.009(5)
C4 0.049(7) 0.029(6) 0.046(8) 0.004(5) 0.013(6) 0.021(6)
C5 0.034(6) 0.030(6) 0.033(6) -0.010(4) -0.012(5) 0.017(6)
C6 0.027(6) 0.022(5) 0.041(6) -0.010(5) -0.013(4) 0.012(5)
C7 0.047(8) 0.041(7) 0.058(8) -0.018(6) -0.002(6) 0.018(6)
C8 0.060(10) 0.085(12) 0.060(10) -0.006(9) -0.005(8) 0.026(9)
C9 0.038(7) 0.040(7) 0.069(9) 0.011(6) -0.006(6) 0.017(6)
C10 0.076(11) 0.069(11) 0.097(12) -0.009(9) 0.033(9) 0.039(9)
C11 0.108(13) 0.036(7) 0.042(8) -0.005(6) -0.002(7) 0.027(8)
C12 0.055(9) 0.049(8) 0.066(9) -0.014(7) -0.024(7) 0.022(7)
C13 0.035(7) 0.046(7) 0.048(7) -0.001(6) 0.005(6) 0.024(6)
C14 0.060(9) 0.047(8) 0.059(9) 0.017(7) 0.009(7) 0.034(7)
C15 0.035(7) 0.032(7) 0.078(10) 0.009(6) 0.015(7) 0.009(6)
C16 0.034(7) 0.032(7) 0.074(9) 0.016(7) 0.004(6) 0.009(6)
C17 0.035(8) 0.045(8) 0.094(11) 0.038(7) 0.000(7) 0.010(7)
C18 0.020(6) 0.048(9) 0.119(12) 0.039(9) -0.027(7) -0.008(6)
C19 0.073(10) 0.047(9) 0.053(9) 0.005(7) 0.009(7) 0.024(7)
C20 0.076(10) 0.034(7) 0.053(8) -0.008(6) -0.012(8) 0.018(7)
C21 0.073(10) 0.038(7) 0.046(8) 0.002(6) -0.003(6) 0.026(7)

loop_
_atom_type_symbol
_atom_type_description
_atom_type_scat_dispersion_real
_atom_type_scat_dispersion_imag
_atom_type_scat_source
C C 0.0033 0.0016 'International Tables Vol C Tables 4.2.6.8 and 6.1.1.4'
H H 0.0000 0.0000 'International Tables Vol C Tables 4.2.6.8 and 6.1.1.4'
N N 0.0061 0.0033 'International Tables Vol C Tables 4.2.6.8 and 6.1.1.4'
S S 0.1246 0.1234 'International Tables Vol C Tables 4.2.6.8 and 6.1.1.4'
Cu Cu 0.3201 1.2651 'International Tables Vol C Tables 4.2.6.8 and 6.1.1.4'
W W -0.8490 6.8722 'International Tables Vol C Tables 4.2.6.8 and 6.1.1.4'
O O 0.0106 0.0060 'International Tables Vol C Tables 4.2.6.8 and 6.1.1.4'

loop_
_geom_angle_atom_site_label_1
_geom_angle_atom_site_label_2
_geom_angle_atom_site_label_3
_geom_angle
_geom_angle_site_symmetry_1
_geom_angle_site_symmetry_3
_geom_angle_publ_flag
S2 W1 S3 110.32(16) . . ?
S2 W1 S1 109.12(12) . . ?
S3 W1 S1 109.64(15) . . ?
S2 W1 S4 110.49(12) . . ?
S3 W1 S4 107.97(14) . . ?
S1 W1 S4 109.28(12) . . ?
S2 W1 Cu2 131.30(10) . . ?
S3 W1 Cu2 54.28(12) . . ?
S1 W1 Cu2 119.58(10) . . ?
S4 W1 Cu2 53.99(9) . . ?
S2 W1 Cu1 55.28(9) . . ?
S3 W1 Cu1 117.37(11) . . ?
S1 W1 Cu1 54.79(9) . . ?
S4 W1 Cu1 134.64(9) . . ?
Cu2 W1 Cu1 169.54(6) . . ?
N2 Cu1 N4 105.9(4) . 1_455 ?
N2 Cu1 S1 115.5(3) . . ?
N4 Cu1 S1 108.0(3) 1_455 . ?
N2 Cu1 S2 119.7(3) . . ?
N4 Cu1 S2 102.8(3) 1_455 . ?
S1 Cu1 S2 103.86(13) . . ?
N2 Cu1 W1 146.6(3) . . ?
N4 Cu1 W1 107.5(3) 1_455 . ?
S1 Cu1 W1 52.53(9) . . ?
S2 Cu1 W1 52.19(9) . . ?
N6 Cu2 S4 128.4(4) 2_665 . ?
N6 Cu2 S3 122.8(4) 2_665 . ?
S4 Cu2 S3 108.19(14) . . ?
N6 Cu2 W1 167.3(4) 2_665 . ?
S4 Cu2 W1 54.58(8) . . ?
S3 Cu2 W1 53.92(10) . . ?
W1 S1 Cu1 72.69(10) . . ?
W1 S2 Cu1 72.53(10) . . ?
W1 S3 Cu2 71.80(12) . . ?
Cu2 S4 W1 71.43(11) . . ?
H1O1 O1 H2O1 107.7 . . ?
C13 N1 C15 109.9(11) . . ?
C13 N1 C7 124.2(11) . . ?
C15 N1 C7 125.9(11) . . ?
C13 N2 C14 106.1(10) . . ?
C13 N2 Cu1 125.8(8) . . ?
C14 N2 Cu1 128.0(8) . . ?
C16 N3 C18 104.9(10) . . ?
C16 N3 C9 125.4(10) . . ?
C18 N3 C9 129.6(10) . . ?
C16 N4 C17 103.3(10) . . ?
C16 N4 Cu1 130.7(9) . 1_655 ?
C17 N4 Cu1 125.9(8) . 1_655 ?
C19 N5 C21 108.1(11) . . ?
C19 N5 C11 125.4(11) . . ?
C21 N5 C11 126.5(10) . . ?
C19 N6 C20 105.1(11) . . ?
C19 N6 Cu2 126.1(10) . 3_564 ?
C20 N6 Cu2 128.4(9) . 3_564 ?
C6 C1 C2 119.1(10) . . ?
C6 C1 C7 121.0(10) . . ?
C2 C1 C7 119.8(10) . . ?
C3 C2 C1 118.7(10) . . ?
C3 C2 C8 122.9(11) . . ?
C1 C2 C8 118.4(11) . . ?
C2 C3 C4 120.5(10) . . ?
C2 C3 C9 116.7(11) . . ?
C4 C3 C9 122.3(11) . . ?
C5 C4 C3 119.4(10) . . ?
C5 C4 C10 121.7(12) . . ?
C3 C4 C10 118.8(12) . . ?
C4 C5 C6 121.1(9) . . ?
C4 C5 C11 118.0(11) . . ?
C6 C5 C11 120.7(11) . . ?
C1 C6 C5 120.9(9) . . ?
C1 C6 C12 118.5(10) . . ?
C5 C6 C12 120.4(10) . . ?
C1 C7 N1 111.7(9) . . ?
C1 C7 H7A 109.3 . . ?
N1 C7 H7A 109.3 . . ?
C1 C7 H7B 109.3 . . ?
N1 C7 H7B 109.3 . . ?
H7A C7 H7B 107.9 . . ?
C2 C8 H8A 109.5 . . ?
C2 C8 H8B 109.5 . . ?
H8A C8 H8B 109.5 . . ?
C2 C8 H8C 109.5 . . ?
H8A C8 H8C 109.5 . . ?
H8B C8 H8C 109.5 . . ?
N3 C9 C3 112.1(10) . . ?
N3 C9 H9A 109.2 . . ?
C3 C9 H9A 109.2 . . ?
N3 C9 H9B 109.2 . . ?
C3 C9 H9B 109.2 . . ?
H9A C9 H9B 107.9 . . ?
C4 C10 H10A 109.5 . . ?
C4 C10 H10B 109.5 . . ?
H10A C10 H10B 109.5 . . ?
C4 C10 H10C 109.5 . . ?
H10A C10 H10C 109.5 . . ?
H10B C10 H10C 109.5 . . ?
N5 C11 C5 108.7(10) . . ?
N5 C11 H11A 110.0 . . ?
C5 C11 H11A 110.0 . . ?
N5 C11 H11B 110.0 . . ?
C5 C11 H11B 110.0 . . ?
H11A C11 H11B 108.3 . . ?
C6 C12 H12A 109.5 . . ?
C6 C12 H12B 109.5 . . ?
H12A C12 H12B 109.5 . . ?
C6 C12 H12C 109.5 . . ?
H12A C12 H12C 109.5 . . ?
H12B C12 H12C 109.5 . . ?
N1 C13 N2 109.4(11) . . ?
N1 C13 H13A 125.3 . . ?
N2 C13 H13A 125.3 . . ?
C15 C14 N2 109.2(12) . . ?
C15 C14 H14A 125.4 . . ?
N2 C14 H14A 125.4 . . ?
C14 C15 N1 105.5(12) . . ?
C14 C15 H15A 127.3 . . ?
N1 C15 H15A 127.3 . . ?
N4 C16 N3 113.7(11) . . ?
N4 C16 H16A 123.1 . . ?
N3 C16 H16A 123.1 . . ?
C18 C17 N4 110.5(11) . . ?
C18 C17 H17A 124.7 . . ?
N4 C17 H17A 124.7 . . ?
C17 C18 N3 107.4(11) . . ?
C17 C18 H18A 126.3 . . ?
N3 C18 H18A 126.3 . . ?
N6 C19 N5 112.0(12) . . ?
N6 C19 H19A 124.0 . . ?
N5 C19 H19A 124.0 . . ?
C21 C20 N6 109.3(12) . . ?
C21 C20 H20A 125.4 . . ?
N6 C20 H20A 125.4 . . ?
N5 C21 C20 105.6(12) . . ?
N5 C21 H21A 127.2 . . ?
C20 C21 H21A 127.2 . . ?

loop_
_geom_bond_atom_site_label_1
_geom_bond_atom_site_label_2
_geom_bond_distance
_geom_bond_site_symmetry_2
_geom_bond_publ_flag
W1 S2 2.206(3) . ?
W1 S3 2.209(3) . ?
W1 S1 2.214(3) . ?
W1 S4 2.232(3) . ?
W1 Cu2 2.5965(18) . ?
W1 Cu1 2.6637(16) . ?
Cu1 N2 1.987(10) . ?
Cu1 N4 2.118(9) 1_455 ?
Cu1 S1 2.280(4) . ?
Cu1 S2 2.295(4) . ?
Cu2 N6 1.914(11) 2_665 ?
Cu2 S4 2.216(4) . ?
Cu2 S3 2.219(5) . ?
O1 H1O1 0.8301 . ?
O1 H2O1 0.8300 . ?
N1 C13 1.321(15) . ?
N1 C15 1.366(16) . ?
N1 C7 1.510(16) . ?
N2 C13 1.333(15) . ?
N2 C14 1.388(16) . ?
N3 C16 1.341(15) . ?
N3 C18 1.357(16) . ?
N3 C9 1.481(15) . ?
N4 C16 1.287(15) . ?
N4 C17 1.383(16) . ?
N4 Cu1 2.118(9) 1_655 ?
N5 C19 1.321(16) . ?
N5 C21 1.345(15) . ?
N5 C11 1.482(15) . ?
N6 C19 1.286(17) . ?
N6 C20 1.379(17) . ?
N6 Cu2 1.914(11) 3_564 ?
C1 C6 1.380(14) . ?
C1 C2 1.434(15) . ?
C1 C7 1.492(16) . ?
C2 C3 1.398(16) . ?
C2 C8 1.516(17) . ?
C3 C4 1.406(17) . ?
C3 C9 1.499(16) . ?
C4 C5 1.371(16) . ?
C4 C10 1.518(17) . ?
C5 C6 1.383(14) . ?
C5 C11 1.521(15) . ?
C6 C12 1.522(16) . ?
C7 H7A 0.9700 . ?
C7 H7B 0.9700 . ?
C8 H8A 0.9600 . ?
C8 H8B 0.9600 . ?
C8 H8C 0.9600 . ?
C9 H9A 0.9700 . ?
C9 H9B 0.9700 . ?
C10 H10A 0.9600 . ?
C10 H10B 0.9600 . ?
C10 H10C 0.9600 . ?
C11 H11A 0.9700 . ?
C11 H11B 0.9700 . ?
C12 H12A 0.9600 . ?
C12 H12B 0.9600 . ?
C12 H12C 0.9600 . ?
C13 H13A 0.9300 . ?
C14 C15 1.346(17) . ?
C14 H14A 0.9300 . ?
C15 H15A 0.9300 . ?
C16 H16A 0.9300 . ?
C17 C18 1.309(17) . ?
C17 H17A 0.9300 . ?
C18 H18A 0.9300 . ?
C19 H19A 0.9300 . ?
C20 C21 1.344(17) . ?
C20 H20A 0.9300 . ?
C21 H21A 0.9300 . ?
